data_4502284
loop_
_publ_author_name
'Tao, Ying'
'Li, Jian-Rong'
'Chang, Ze'
'Bu, Xian-He'

_publ_section_title
;
 ZnIIand HgIIComplexes with
 2,3-Substituted-5,6-di(1H-tetrazol-5-yl)pyrazine Ligands: Roles of
 Substituting Groups and Synthetic Conditions on the Formation of
 Complexes
;
_journal_issue 2
_journal_name_full 'Crystal Growth &amp; Design'
_journal_page_first 564
_journal_paper_doi 10.1021/cg900934u
_journal_volume 10
_journal_year 2010
_chemical_formula_sum 'C108 H84 N60 O12 Zn6'
_chemical_formula_weight 2806.57
_chemical_name_systematic
; 
 ? 
;
_space_group_IT_number 2
_symmetry_cell_setting triclinic
_symmetry_space_group_name_Hall '-P 1'
_symmetry_space_group_name_H-M 'P -1'
_atom_sites_solution_hydrogens geom
_atom_sites_solution_primary direct
_atom_sites_solution_secondary difmap
_audit_creation_method SHELXL-97
_cell_angle_alpha 83.85(3)
_cell_angle_beta 87.63(3)
_cell_angle_gamma 70.23(3)
_cell_formula_units_Z 1
_cell_length_a 14.228(3)
_cell_length_b 14.449(3)
_cell_length_c 16.065(3)
_cell_measurement_reflns_used 22678
_cell_measurement_temperature 293(2)
_cell_measurement_theta_max 27.5
_cell_measurement_theta_min 3.0
_cell_volume 3090.1(12)
_computing_cell_refinement 'Bruker XSCANS'
_computing_data_collection 'Bruker XSCANS'
_computing_data_reduction 'Bruker SHELXTL'
_computing_molecular_graphics 'Bruker SHELXTL'
_computing_publication_material 'Bruker SHELXTL'
_computing_structure_refinement 'SHELXL-97 (Sheldrick, 1997)'
_computing_structure_solution 'SHELXS-97 (Sheldrick, 1990)'
_diffrn_ambient_temperature 293(2)
_diffrn_measured_fraction_theta_full 0.981
_diffrn_measured_fraction_theta_max 0.981
_diffrn_measurement_device_type SCX-MINI
_diffrn_measurement_method '\w scans'
_diffrn_radiation_monochromator graphite
_diffrn_radiation_source 'fine-focus sealed tube'
_diffrn_radiation_type MoK\a
_diffrn_radiation_wavelength 0.71073
_diffrn_reflns_av_R_equivalents 0.0569
_diffrn_reflns_av_sigmaI/netI 0.0835
_diffrn_reflns_limit_h_max 16
_diffrn_reflns_limit_h_min -16
_diffrn_reflns_limit_k_max 17
_diffrn_reflns_limit_k_min -17
_diffrn_reflns_limit_l_max 19
_diffrn_reflns_limit_l_min -19
_diffrn_reflns_number 24658
_diffrn_reflns_theta_full 25.01
_diffrn_reflns_theta_max 25.01
_diffrn_reflns_theta_min 2.98
_diffrn_standards_decay_% 0
_diffrn_standards_interval_count 0
_diffrn_standards_interval_time 0
_diffrn_standards_number 0
_exptl_absorpt_coefficient_mu 1.230
_exptl_absorpt_correction_T_max 0.782
_exptl_absorpt_correction_T_min 0.782
_exptl_absorpt_correction_type none
_exptl_crystal_colour colorless
_exptl_crystal_density_diffrn 1.508
_exptl_crystal_density_method 'not measured'
_exptl_crystal_description prism
_exptl_crystal_F_000 1428
_exptl_crystal_size_max 0.2
_exptl_crystal_size_mid 0.2
_exptl_crystal_size_min 0.2
_refine_diff_density_max 0.816
_refine_diff_density_min -0.417
_refine_diff_density_rms 0.082
_refine_ls_extinction_method none
_refine_ls_goodness_of_fit_ref 1.101
_refine_ls_hydrogen_treatment constr
_refine_ls_matrix_type full
_refine_ls_number_parameters 838
_refine_ls_number_reflns 10681
_refine_ls_number_restraints 0
_refine_ls_restrained_S_all 1.101
_refine_ls_R_factor_all 0.1080
_refine_ls_R_factor_gt 0.0692
_refine_ls_shift/su_max 0.003
_refine_ls_shift/su_mean 0.000
_refine_ls_structure_factor_coef Fsqd
_refine_ls_weighting_details 'calc w=1/[\s^2^(Fo^2^)+(0.0470P)^2^+6.3432P] where P=(Fo^2^+2Fc^2^)/3'
_refine_ls_weighting_scheme calc
_refine_ls_wR_factor_gt 0.1403
_refine_ls_wR_factor_ref 0.1533
_reflns_number_gt 7415
_reflns_number_total 10892
_reflns_threshold_expression >2sigma(I)
_cod_data_source_file cg900934u_si_002.cif
_cod_data_source_block 3
_cod_original_cell_volume 3090.0(11)
_cod_database_code 4502284

loop_
_symmetry_equiv_pos_as_xyz
'x, y, z'
'-x, -y, -z'

loop_
_atom_site_label
_atom_site_type_symbol
_atom_site_fract_x
_atom_site_fract_y
_atom_site_fract_z
_atom_site_U_iso_or_equiv
_atom_site_adp_type
_atom_site_occupancy
_atom_site_symmetry_multiplicity
_atom_site_calc_flag
_atom_site_refinement_flags
N30 N 0.9059(4) -0.1552(3) 0.8909(3) 0.0362(12) Uani 1 1 d .
Zn1 Zn 1.02744(5) 0.22112(5) 0.99919(4) 0.03194(19) Uani 1 1 d .
Zn2 Zn 0.95540(5) 0.58525(5) 0.70221(4) 0.0393(2) Uani 1 1 d .
Zn3 Zn 0.93015(6) 0.13783(5) 0.66422(4) 0.0407(2) Uani 1 1 d .
N23 N 1.0406(3) 0.1093(3) 0.9313(3) 0.0281(10) Uani 1 1 d .
N16 N 0.9111(3) 0.2401(3) 0.7454(3) 0.0318(11) Uani 1 1 d .
N21 N 0.8345(3) 0.1625(3) 0.9687(3) 0.0312(11) Uani 1 1 d .
N20 N 1.1018(3) 0.3103(3) 0.9434(3) 0.0297(11) Uani 1 1 d .
N3 N 1.0100(3) 0.4698(3) 0.6332(3) 0.0318(11) Uani 1 1 d .
N11 N 1.1092(3) 0.1711(3) 0.7037(2) 0.0288(11) Uani 1 1 d .
N10 N 0.9242(3) 0.1952(3) 0.5446(3) 0.0318(11) Uani 1 1 d .
O1 O 0.8778(4) 0.7069(3) 0.6269(3) 0.0672(14) Uani 1 1 d .
H1WB H 0.8714 0.7616 0.6456 0.081 Uiso 1 1 d R
H1WA H 0.8964 0.7157 0.5767 0.081 Uiso 1 1 d R
O5 O 1.0171(4) -0.0051(3) 0.6744(3) 0.0667(14) Uani 1 1 d .
H5WB H 1.0476 -0.0266 0.6301 0.080 Uiso 1 1 d R
H5WA H 1.0350 -0.0202 0.7253 0.080 Uiso 1 1 d R
N27 N 0.8316(4) -0.0610(3) 0.7783(3) 0.0370(12) Uani 1 1 d .
O6 O 0.9008(3) 0.3295(3) 1.0262(3) 0.0706(15) Uani 1 1 d .
H6WB H 0.9053 0.3843 1.0366 0.085 Uiso 1 1 d R
H6WA H 0.8712 0.3302 1.0734 0.085 Uiso 1 1 d R
C51 C 0.8759(4) 0.0830(4) 0.9261(3) 0.0282(13) Uani 1 1 d .
N22 N 0.7188(3) 0.0563(3) 0.9204(3) 0.0366(12) Uani 1 1 d .
N6 N 1.0382(3) 0.3562(3) 0.5447(3) 0.0363(12) Uani 1 1 d .
N7 N 0.8802(4) 0.2947(3) 0.4282(3) 0.0372(12) Uani 1 1 d .
N8 N 0.9374(4) 0.2026(4) 0.4098(3) 0.0414(12) Uani 1 1 d .
N14 N 0.8278(4) 0.3587(4) 0.8194(3) 0.0427(13) Uani 1 1 d .
N26 N 1.0372(4) -0.0132(3) 0.8616(3) 0.0356(12) Uani 1 1 d .
N19 N 1.0977(3) 0.3862(3) 0.9882(3) 0.0369(12) Uani 1 1 d .
N24 N 1.1338(3) 0.0636(3) 0.9002(3) 0.0336(11) Uani 1 1 d .
C16 C 0.8610(4) 0.4336(4) 0.5920(3) 0.0262(12) Uani 1 1 d .
N2 N 0.8028(3) 0.5110(3) 0.6319(3) 0.0342(11) Uani 1 1 d .
N12 N 1.2535(3) 0.2276(3) 0.7774(3) 0.0329(11) Uani 1 1 d .
N1 N 0.7227(3) 0.3779(3) 0.5755(3) 0.0336(11) Uani 1 1 d .
C15 C 0.8184(4) 0.3693(4) 0.5609(3) 0.0278(12) Uani 1 1 d .
C52 C 0.8181(4) 0.0274(4) 0.9048(3) 0.0284(13) Uani 1 1 d .
C24 C 1.2337(4) 0.0442(4) 0.6344(3) 0.0321(13) Uani 1 1 d .
O2 O 1.0834(4) 0.6045(4) 0.7382(3) 0.0691(14) Uani 1 1 d .
H2WA H 1.1148 0.5646 0.7786 0.083 Uiso 1 1 d R
H2WB H 1.0931 0.6329 0.6912 0.083 Uiso 1 1 d R
N17 N 1.1506(4) 0.4184(3) 0.8610(3) 0.0385(12) Uani 1 1 d .
N25 N 1.1318(4) -0.0083(3) 0.8591(3) 0.0398(12) Uani 1 1 d .
N13 N 0.9253(4) 0.3523(3) 0.8220(3) 0.0380(12) Uani 1 1 d .
N15 N 0.8189(3) 0.2912(4) 0.7743(3) 0.0378(12) Uani 1 1 d .
N18 N 1.1268(4) 0.4505(4) 0.9384(3) 0.0418(13) Uani 1 1 d .
N9 N 0.9635(4) 0.1426(3) 0.4784(3) 0.0385(12) Uani 1 1 d .
C18 C 0.8747(4) 0.2868(4) 0.5111(3) 0.0274(12) Uani 1 1 d .
C44 C 0.6771(4) 0.1380(4) 0.9605(3) 0.0335(14) Uani 1 1 d .
C43 C 0.7369(4) 0.1900(4) 0.9862(3) 0.0337(14) Uani 1 1 d .
C54 C 0.9841(4) 0.0588(4) 0.9065(3) 0.0267(12) Uani 1 1 d .
O4 O 0.7820(4) 0.1387(4) 0.6825(3) 0.0736(15) Uani 1 1 d .
H4WB H 0.7575 0.1824 0.7163 0.088 Uiso 1 1 d R
H4WA H 0.7770 0.0878 0.7116 0.088 Uiso 1 1 d R
C35 C 0.9744(4) 0.2789(4) 0.7756(3) 0.0288(13) Uani 1 1 d .
C25 C 1.2066(4) 0.1295(4) 0.6865(3) 0.0296(13) Uani 1 1 d .
C34 C 1.0825(4) 0.2394(4) 0.7590(3) 0.0264(12) Uani 1 1 d .
C26 C 1.2790(4) 0.1623(4) 0.7208(3) 0.0318(13) Uani 1 1 d .
N4 N 1.1098(3) 0.4353(4) 0.6165(3) 0.0388(12) Uani 1 1 d .
C53 C 0.8539(4) -0.0631(4) 0.8587(3) 0.0286(13) Uani 1 1 d .
C36 C 1.1339(4) 0.3319(4) 0.8675(3) 0.0272(12) Uani 1 1 d .
C17 C 0.9684(4) 0.4204(4) 0.5886(3) 0.0317(13) Uani 1 1 d .
C33 C 1.1554(4) 0.2659(4) 0.7985(3) 0.0297(13) Uani 1 1 d .
N28 N 0.8723(4) -0.1566(4) 0.7605(3) 0.0512(14) Uani 1 1 d .
O3 O 0.8760(4) 0.5762(4) 0.8096(3) 0.0788(16) Uani 1 1 d .
H3WB H 0.8883 0.5162 0.8288 0.095 Uiso 1 1 d R
H3WA H 0.9087 0.5769 0.8524 0.095 Uiso 1 1 d R
C8 C 0.6643(4) 0.4544(4) 0.6163(3) 0.0324(13) Uani 1 1 d .
N5 N 1.1260(4) 0.3671(4) 0.5635(3) 0.0413(13) Uani 1 1 d .
C7 C 0.7052(4) 0.5228(4) 0.6422(3) 0.0351(14) Uani 1 1 d .
C27 C 1.3875(4) 0.1237(4) 0.6980(4) 0.0392(15) Uani 1 1 d .
N29 N 0.9167(4) -0.2128(3) 0.8271(3) 0.0466(14) Uani 1 1 d .
C23 C 1.2949(5) -0.0497(5) 0.6660(4) 0.0473(16) Uani 1 1 d .
H23A H 1.3247 -0.0589 0.7180 0.057 Uiso 1 1 calc R
C19 C 1.1927(4) 0.0561(5) 0.5556(4) 0.0428(16) Uani 1 1 d .
H19A H 1.1528 0.1186 0.5335 0.051 Uiso 1 1 calc R
C32 C 1.4602(5) 0.0962(5) 0.7606(4) 0.0482(17) Uani 1 1 d .
H32A H 1.4409 0.1041 0.8161 0.058 Uiso 1 1 calc R
C6 C 0.6453(5) 0.6131(5) 0.6840(4) 0.0483(17) Uani 1 1 d .
C10 C 0.4777(5) 0.5450(6) 0.6086(4) 0.0553(19) Uani 1 1 d .
H10A H 0.4893 0.6025 0.5870 0.066 Uiso 1 1 calc R
C45 C 0.5677(4) 0.1655(5) 0.9767(4) 0.0459(17) Uani 1 1 d .
C42 C 0.6963(4) 0.2757(5) 1.0383(4) 0.0428(16) Uani 1 1 d .
C28 C 1.4196(5) 0.1136(5) 0.6157(4) 0.0553(19) Uani 1 1 d .
H28A H 1.3727 0.1323 0.5730 0.066 Uiso 1 1 calc R
C21 C 1.2712(5) -0.1163(6) 0.5412(5) 0.0553(19) Uani 1 1 d .
H21A H 1.2848 -0.1696 0.5095 0.066 Uiso 1 1 calc R
C41 C 0.6537(5) 0.3715(6) 1.0014(5) 0.073(2) Uani 1 1 d .
H41A H 0.6444 0.3830 0.9437 0.088 Uiso 1 1 calc R
C20 C 1.2103(5) -0.0239(6) 0.5093(4) 0.0530(19) Uani 1 1 d .
H20A H 1.1813 -0.0152 0.4570 0.064 Uiso 1 1 calc R
C9 C 0.5582(4) 0.4592(5) 0.6308(4) 0.0440(16) Uani 1 1 d .
C22 C 1.3115(5) -0.1298(5) 0.6193(5) 0.0554(19) Uani 1 1 d .
H22A H 1.3502 -0.1928 0.6413 0.067 Uiso 1 1 calc R
C11 C 0.3802(6) 0.5447(7) 0.6185(5) 0.073(2) Uani 1 1 d .
H11A H 0.3274 0.6023 0.6034 0.088 Uiso 1 1 calc R
C30 C 1.5896(6) 0.0457(6) 0.6591(6) 0.073(2) Uani 1 1 d .
H30A H 1.6569 0.0169 0.6463 0.088 Uiso 1 1 calc R
C31 C 1.5606(5) 0.0572(6) 0.7404(5) 0.065(2) Uani 1 1 d .
H31A H 1.6083 0.0390 0.7825 0.078 Uiso 1 1 calc R
C5 C 0.6282(6) 0.7059(6) 0.6402(6) 0.079(3) Uani 1 1 d .
H5A H 0.6508 0.7113 0.5854 0.095 Uiso 1 1 calc R
C29 C 1.5207(6) 0.0759(6) 0.5960(5) 0.068(2) Uani 1 1 d .
H29A H 1.5414 0.0713 0.5404 0.082 Uiso 1 1 calc R
C40 C 0.6247(6) 0.4511(6) 1.0505(7) 0.095(3) Uani 1 1 d .
H40A H 0.5976 0.5154 1.0254 0.114 Uiso 1 1 calc R
C39 C 0.6363(7) 0.4337(8) 1.1364(7) 0.097(3) Uani 1 1 d .
H39A H 0.6138 0.4862 1.1693 0.116 Uiso 1 1 calc R
C37 C 0.7077(7) 0.2602(6) 1.1237(5) 0.078(3) Uani 1 1 d .
H37A H 0.7337 0.1959 1.1493 0.094 Uiso 1 1 calc R
C46 C 0.4998(5) 0.2480(6) 0.9369(6) 0.075(2) Uani 1 1 d .
H46A H 0.5230 0.2901 0.9003 0.090 Uiso 1 1 calc R
C2 C 0.6126(6) 0.6060(6) 0.7649(5) 0.078(3) Uani 1 1 d .
H2A H 0.6233 0.5443 0.7943 0.093 Uiso 1 1 calc R
C48 C 0.3628(6) 0.2090(9) 1.0010(7) 0.096(4) Uani 1 1 d .
H48A H 0.2944 0.2230 1.0084 0.115 Uiso 1 1 calc R
C14 C 0.5364(6) 0.3770(6) 0.6634(7) 0.095(3) Uani 1 1 d .
H14A H 0.5889 0.3192 0.6789 0.114 Uiso 1 1 calc R
C12 C 0.3611(6) 0.4633(9) 0.6495(7) 0.098(4) Uani 1 1 d .
H12A H 0.2954 0.4643 0.6545 0.118 Uiso 1 1 calc R
C38 C 0.6807(9) 0.3399(8) 1.1731(6) 0.107(4) Uani 1 1 d .
H38A H 0.6929 0.3289 1.2303 0.128 Uiso 1 1 calc R
C3 C 0.5630(8) 0.6922(11) 0.8036(8) 0.121(5) Uani 1 1 d .
H3A H 0.5397 0.6880 0.8584 0.145 Uiso 1 1 calc R
C13 C 0.4390(7) 0.3767(7) 0.6742(8) 0.124(5) Uani 1 1 d .
H13A H 0.4263 0.3203 0.6974 0.149 Uiso 1 1 calc R
C50 C 0.5302(6) 0.1040(7) 1.0289(5) 0.079(2) Uani 1 1 d .
H50A H 0.5742 0.0465 1.0559 0.095 Uiso 1 1 calc R
C47 C 0.3972(6) 0.2713(8) 0.9491(7) 0.101(4) Uani 1 1 d .
H47A H 0.3528 0.3287 0.9222 0.121 Uiso 1 1 calc R
C4 C 0.5776(7) 0.7896(7) 0.6789(9) 0.111(4) Uani 1 1 d .
H4A H 0.5629 0.8516 0.6490 0.133 Uiso 1 1 calc R
C1 C 0.5492(9) 0.7822(10) 0.7600(10) 0.129(6) Uani 1 1 d .
H1A H 0.5198 0.8394 0.7865 0.155 Uiso 1 1 calc R
C49 C 0.4274(7) 0.1263(9) 1.0422(6) 0.104(3) Uani 1 1 d .
H49A H 0.4036 0.0849 1.0789 0.124 Uiso 1 1 calc R

loop_
_atom_site_aniso_label
_atom_site_aniso_U_11
_atom_site_aniso_U_22
_atom_site_aniso_U_33
_atom_site_aniso_U_23
_atom_site_aniso_U_13
_atom_site_aniso_U_12
N30 0.056(3) 0.021(3) 0.031(3) -0.008(2) 0.001(2) -0.010(2)
Zn1 0.0404(4) 0.0232(4) 0.0331(4) -0.0074(3) 0.0009(3) -0.0106(3)
Zn2 0.0500(5) 0.0317(4) 0.0374(4) -0.0111(3) 0.0049(3) -0.0135(4)
Zn3 0.0588(5) 0.0309(4) 0.0308(4) -0.0058(3) -0.0030(3) -0.0119(4)
N23 0.030(3) 0.026(3) 0.031(3) -0.0066(19) 0.002(2) -0.012(2)
N16 0.034(3) 0.030(3) 0.030(3) -0.007(2) 0.000(2) -0.007(2)
N21 0.029(3) 0.030(3) 0.039(3) -0.012(2) 0.006(2) -0.013(2)
N20 0.032(3) 0.026(3) 0.034(3) -0.009(2) -0.001(2) -0.011(2)
N3 0.032(3) 0.026(3) 0.038(3) -0.011(2) 0.004(2) -0.009(2)
N11 0.034(3) 0.033(3) 0.022(2) -0.008(2) 0.0010(19) -0.014(2)
N10 0.040(3) 0.029(3) 0.026(3) -0.008(2) -0.002(2) -0.010(2)
O1 0.093(4) 0.058(3) 0.049(3) -0.013(2) 0.005(3) -0.021(3)
O5 0.085(4) 0.052(3) 0.062(3) -0.019(2) 0.005(3) -0.018(3)
N27 0.050(3) 0.026(3) 0.035(3) -0.010(2) -0.005(2) -0.010(2)
O6 0.073(4) 0.053(3) 0.095(4) -0.032(3) 0.024(3) -0.029(3)
C51 0.034(3) 0.024(3) 0.024(3) -0.006(2) -0.004(2) -0.005(3)
N22 0.035(3) 0.038(3) 0.038(3) -0.008(2) -0.007(2) -0.011(2)
N6 0.035(3) 0.038(3) 0.039(3) -0.016(2) 0.008(2) -0.014(2)
N7 0.046(3) 0.032(3) 0.032(3) -0.007(2) 0.003(2) -0.011(3)
N8 0.052(3) 0.040(3) 0.035(3) -0.013(2) 0.005(2) -0.017(3)
N14 0.034(3) 0.043(3) 0.045(3) -0.017(2) -0.001(2) -0.001(3)
N26 0.040(3) 0.037(3) 0.035(3) -0.017(2) 0.006(2) -0.015(2)
N19 0.036(3) 0.033(3) 0.043(3) -0.014(2) 0.002(2) -0.010(2)
N24 0.030(3) 0.028(3) 0.041(3) -0.006(2) 0.006(2) -0.008(2)
C16 0.031(3) 0.018(3) 0.027(3) -0.005(2) 0.000(2) -0.005(3)
N2 0.036(3) 0.026(3) 0.040(3) -0.011(2) -0.001(2) -0.008(2)
N12 0.037(3) 0.034(3) 0.032(3) -0.008(2) 0.001(2) -0.016(2)
N1 0.035(3) 0.030(3) 0.038(3) -0.008(2) -0.003(2) -0.011(2)
C15 0.032(3) 0.026(3) 0.023(3) -0.003(2) -0.001(2) -0.006(3)
C52 0.035(3) 0.021(3) 0.029(3) -0.004(2) -0.008(2) -0.008(3)
C24 0.028(3) 0.038(4) 0.032(3) -0.015(3) 0.007(2) -0.012(3)
O2 0.084(4) 0.077(4) 0.051(3) 0.004(3) -0.011(3) -0.035(3)
N17 0.044(3) 0.033(3) 0.044(3) -0.009(2) 0.004(2) -0.019(3)
N25 0.045(3) 0.031(3) 0.043(3) -0.015(2) 0.012(2) -0.010(3)
N13 0.036(3) 0.035(3) 0.041(3) -0.013(2) -0.003(2) -0.006(2)
N15 0.033(3) 0.041(3) 0.038(3) -0.010(2) -0.001(2) -0.009(3)
N18 0.048(3) 0.033(3) 0.053(3) -0.017(2) 0.004(3) -0.021(3)
N9 0.045(3) 0.031(3) 0.043(3) -0.017(2) 0.002(2) -0.013(3)
C18 0.036(3) 0.028(3) 0.023(3) -0.004(2) -0.001(2) -0.016(3)
C44 0.033(3) 0.019(3) 0.043(3) -0.010(2) -0.006(3) 0.001(3)
C43 0.037(4) 0.030(3) 0.038(3) -0.015(3) 0.006(3) -0.013(3)
C54 0.038(3) 0.022(3) 0.021(3) -0.003(2) -0.003(2) -0.011(3)
O4 0.082(4) 0.066(4) 0.083(4) -0.008(3) -0.002(3) -0.038(3)
C35 0.029(3) 0.033(3) 0.022(3) -0.001(2) -0.009(2) -0.007(3)
C25 0.029(3) 0.031(3) 0.030(3) -0.004(2) 0.001(2) -0.012(3)
C34 0.034(3) 0.024(3) 0.022(3) 0.000(2) -0.006(2) -0.011(3)
C26 0.027(3) 0.035(4) 0.030(3) -0.005(2) 0.002(2) -0.007(3)
N4 0.032(3) 0.037(3) 0.050(3) -0.012(2) 0.002(2) -0.012(2)
C53 0.029(3) 0.026(3) 0.033(3) -0.008(2) 0.001(2) -0.011(3)
C36 0.028(3) 0.021(3) 0.033(3) -0.006(2) -0.003(2) -0.008(3)
C17 0.041(4) 0.033(3) 0.022(3) -0.004(2) 0.000(2) -0.014(3)
C33 0.036(3) 0.023(3) 0.030(3) -0.002(2) -0.001(2) -0.011(3)
N28 0.075(4) 0.043(4) 0.036(3) -0.015(3) 0.001(3) -0.017(3)
O3 0.121(5) 0.070(4) 0.058(3) -0.018(3) 0.013(3) -0.048(4)
C8 0.029(3) 0.025(3) 0.037(3) -0.006(2) -0.003(2) -0.001(3)
N5 0.039(3) 0.043(3) 0.045(3) -0.016(2) 0.007(2) -0.016(3)
C7 0.031(3) 0.031(4) 0.042(4) -0.008(3) 0.000(3) -0.008(3)
C27 0.041(4) 0.041(4) 0.045(4) -0.013(3) 0.007(3) -0.024(3)
N29 0.076(4) 0.024(3) 0.040(3) -0.015(2) 0.004(3) -0.013(3)
C23 0.041(4) 0.047(4) 0.050(4) -0.011(3) -0.005(3) -0.007(3)
C19 0.036(4) 0.057(4) 0.036(4) -0.017(3) 0.004(3) -0.014(3)
C32 0.040(4) 0.049(4) 0.059(4) -0.017(3) 0.000(3) -0.016(3)
C6 0.034(4) 0.039(4) 0.072(5) -0.026(3) 0.002(3) -0.005(3)
C10 0.036(4) 0.070(5) 0.060(5) -0.016(4) -0.005(3) -0.015(4)
C45 0.028(4) 0.046(4) 0.065(5) -0.028(3) -0.005(3) -0.007(3)
C42 0.029(3) 0.039(4) 0.067(5) -0.030(3) 0.011(3) -0.014(3)
C28 0.051(4) 0.075(5) 0.052(4) -0.019(4) 0.008(3) -0.035(4)
C21 0.051(4) 0.058(5) 0.068(5) -0.039(4) 0.017(4) -0.025(4)
C41 0.060(5) 0.049(5) 0.105(6) -0.036(5) -0.023(4) 0.001(4)
C20 0.047(4) 0.073(6) 0.045(4) -0.028(4) 0.003(3) -0.023(4)
C9 0.028(4) 0.048(4) 0.056(4) -0.020(3) -0.002(3) -0.008(3)
C22 0.052(4) 0.034(4) 0.077(5) -0.019(3) 0.010(4) -0.008(3)
C11 0.042(5) 0.099(7) 0.072(6) -0.033(5) -0.003(4) -0.006(5)
C30 0.046(5) 0.092(7) 0.101(7) -0.048(5) 0.022(5) -0.039(5)
C31 0.032(4) 0.081(6) 0.088(6) -0.025(4) -0.005(4) -0.022(4)
C5 0.055(5) 0.052(6) 0.129(8) -0.035(5) -0.004(5) -0.008(4)
C29 0.061(5) 0.095(6) 0.072(5) -0.041(5) 0.029(4) -0.049(5)
C40 0.073(6) 0.037(5) 0.166(10) -0.048(6) -0.030(6) 0.007(4)
C39 0.076(6) 0.086(8) 0.140(10) -0.083(7) 0.034(6) -0.025(6)
C37 0.131(8) 0.056(5) 0.060(5) -0.031(4) 0.041(5) -0.044(5)
C46 0.045(5) 0.060(6) 0.118(7) -0.017(5) -0.019(4) -0.010(4)
C2 0.069(5) 0.078(6) 0.089(6) -0.048(5) 0.018(5) -0.018(5)
C48 0.032(5) 0.118(9) 0.152(10) -0.074(8) 0.003(6) -0.025(6)
C14 0.048(5) 0.049(6) 0.184(10) -0.018(6) 0.021(6) -0.010(4)
C12 0.040(5) 0.129(10) 0.145(9) -0.075(8) 0.018(5) -0.039(7)
C38 0.164(10) 0.095(8) 0.089(7) -0.062(6) 0.062(7) -0.072(8)
C3 0.086(8) 0.156(12) 0.131(10) -0.105(10) 0.027(7) -0.030(9)
C13 0.056(6) 0.072(7) 0.256(15) -0.038(8) 0.044(7) -0.034(6)
C50 0.043(5) 0.089(7) 0.098(7) -0.001(5) 0.005(4) -0.015(5)
C47 0.034(5) 0.084(8) 0.176(11) -0.047(7) -0.030(6) 0.004(5)
C4 0.081(7) 0.040(6) 0.203(13) -0.046(7) -0.034(8) 0.006(5)
C1 0.084(8) 0.097(10) 0.207(16) -0.108(11) -0.012(9) -0.001(8)
C49 0.051(6) 0.145(10) 0.121(8) -0.018(7) 0.020(5) -0.042(7)

loop_
_atom_type_symbol
_atom_type_description
_atom_type_scat_dispersion_real
_atom_type_scat_dispersion_imag
_atom_type_scat_source
C C 0.0033 0.0016 'International Tables Vol C Tables 4.2.6.8 and 6.1.1.4'
H H 0.0000 0.0000 'International Tables Vol C Tables 4.2.6.8 and 6.1.1.4'
N N 0.0061 0.0033 'International Tables Vol C Tables 4.2.6.8 and 6.1.1.4'
Zn Zn 0.2839 1.4301 'International Tables Vol C Tables 4.2.6.8 and 6.1.1.4'
O O 0.0106 0.0060 'International Tables Vol C Tables 4.2.6.8 and 6.1.1.4'

loop_
_geom_angle_atom_site_label_1
_geom_angle_atom_site_label_2
_geom_angle_atom_site_label_3
_geom_angle
_geom_angle_site_symmetry_1
_geom_angle_site_symmetry_3
C53 N30 N29 105.4(4) . .
C53 N30 Zn1 137.0(4) . 2_757
N29 N30 Zn1 117.5(4) . 2_757
N23 Zn1 O6 127.14(19) . .
N23 Zn1 N30 104.46(17) . 2_757
O6 Zn1 N30 107.3(2) . 2_757
N23 Zn1 N20 110.86(17) . .
O6 Zn1 N20 97.08(18) . .
N30 Zn1 N20 109.16(18) 2_757 .
N3 Zn2 O1 109.20(18) . .
N3 Zn2 O3 121.61(19) . .
O1 Zn2 O3 109.3(2) . .
N3 Zn2 O2 101.86(19) . .
O1 Zn2 O2 108.1(2) . .
O3 Zn2 O2 105.8(2) . .
N10 Zn3 O5 110.14(19) . .
N10 Zn3 N16 112.50(18) . .
O5 Zn3 N16 129.25(19) . .
N10 Zn3 O4 100.59(19) . .
O5 Zn3 O4 106.0(2) . .
N16 Zn3 O4 92.01(19) . .
C54 N23 N24 104.8(4) . .
C54 N23 Zn1 139.3(4) . .
N24 N23 Zn1 115.9(3) . .
C35 N16 N15 106.2(4) . .
C35 N16 Zn3 132.1(4) . .
N15 N16 Zn3 121.4(3) . .
C43 N21 C51 118.7(5) . .
C36 N20 N19 106.1(4) . .
C36 N20 Zn1 138.1(3) . .
N19 N20 Zn1 113.4(3) . .
C17 N3 N4 106.2(4) . .
C17 N3 Zn2 134.3(4) . .
N4 N3 Zn2 119.0(3) . .
C25 N11 C34 118.3(4) . .
C18 N10 N9 105.4(4) . .
C18 N10 Zn3 129.3(3) . .
N9 N10 Zn3 125.0(4) . .
Zn2 O1 H1WB 114.8 . .
Zn2 O1 H1WA 120.4 . .
H1WB O1 H1WA 102.6 . .
Zn3 O5 H5WB 115.9 . .
Zn3 O5 H5WA 106.6 . .
H5WB O5 H5WA 130.2 . .
C53 N27 N28 104.6(4) . .
Zn1 O6 H6WB 118.0 . .
Zn1 O6 H6WA 123.2 . .
H6WB O6 H6WA 85.4 . .
N21 C51 C52 120.2(5) . .
N21 C51 C54 115.7(5) . .
C52 C51 C54 124.1(5) . .
C44 N22 C52 118.2(5) . .
C17 N6 N5 105.1(4) . .
C18 N7 N8 104.2(4) . .
N9 N8 N7 110.6(4) . .
N15 N14 N13 109.8(4) . .
C54 N26 N25 105.2(4) . .
N18 N19 N20 107.6(4) . .
N25 N24 N23 109.3(4) . .
N2 C16 C15 119.9(5) . .
N2 C16 C17 115.5(4) . .
C15 C16 C17 124.5(5) . .
C7 N2 C16 118.2(5) . .
C26 N12 C33 118.1(5) . .
C15 N1 C8 118.8(5) . .
N1 C15 C16 121.6(5) . .
N1 C15 C18 114.8(4) . .
C16 C15 C18 123.7(5) . .
N22 C52 C51 121.2(5) . .
N22 C52 C53 112.5(5) . .
C51 C52 C53 126.2(5) . .
C19 C24 C23 118.7(5) . .
C19 C24 C25 120.1(5) . .
C23 C24 C25 121.0(5) . .
Zn2 O2 H2WA 115.9 . .
Zn2 O2 H2WB 94.8 . .
H2WA O2 H2WB 141.4 . .
C36 N17 N18 103.8(4) . .
N24 N25 N26 109.6(4) . .
C35 N13 N14 105.2(4) . .
N14 N15 N16 108.2(4) . .
N19 N18 N17 110.5(4) . .
N8 N9 N10 107.8(4) . .
N7 C18 N10 112.0(5) . .
N7 C18 C15 124.1(5) . .
N10 C18 C15 123.9(4) . .
N22 C44 C43 120.1(5) . .
N22 C44 C45 115.7(5) . .
C43 C44 C45 124.2(5) . .
N21 C43 C44 121.4(5) . .
N21 C43 C42 116.2(5) . .
C44 C43 C42 122.3(5) . .
N26 C54 N23 111.2(5) . .
N26 C54 C51 125.0(5) . .
N23 C54 C51 123.8(5) . .
Zn3 O4 H4WB 103.6 . .
Zn3 O4 H4WA 114.3 . .
H4WB O4 H4WA 100.6 . .
N13 C35 N16 110.6(5) . .
N13 C35 C34 128.0(5) . .
N16 C35 C34 121.4(5) . .
N11 C25 C26 120.7(5) . .
N11 C25 C24 116.3(5) . .
C26 C25 C24 122.9(5) . .
N11 C34 C33 120.9(5) . .
N11 C34 C35 114.5(4) . .
C33 C34 C35 124.7(5) . .
N12 C26 C25 121.0(5) . .
N12 C26 C27 116.4(5) . .
C25 C26 C27 122.5(5) . .
N5 N4 N3 107.9(4) . .
N27 C53 N30 111.4(4) . .
N27 C53 C52 121.9(5) . .
N30 C53 C52 126.6(5) . .
N20 C36 N17 111.8(4) . .
N20 C36 C33 124.7(5) . .
N17 C36 C33 123.3(5) . .
N6 C17 N3 110.8(5) . .
N6 C17 C16 126.0(5) . .
N3 C17 C16 123.2(5) . .
N12 C33 C34 120.6(5) . .
N12 C33 C36 114.9(5) . .
C34 C33 C36 124.5(5) . .
N29 N28 N27 110.1(4) . .
Zn2 O3 H3WB 110.5 . .
Zn2 O3 H3WA 111.2 . .
H3WB O3 H3WA 82.3 . .
N1 C8 C7 119.6(5) . .
N1 C8 C9 115.9(5) . .
C7 C8 C9 124.5(5) . .
N4 N5 N6 109.9(4) . .
N2 C7 C8 121.7(5) . .
N2 C7 C6 114.7(5) . .
C8 C7 C6 123.7(5) . .
C28 C27 C32 117.9(6) . .
C28 C27 C26 122.0(6) . .
C32 C27 C26 120.1(5) . .
N28 N29 N30 108.6(4) . .
C24 C23 C22 119.9(6) . .
C24 C23 H23A 120.0 . .
C22 C23 H23A 120.0 . .
C24 C19 C20 120.9(6) . .
C24 C19 H19A 119.6 . .
C20 C19 H19A 119.6 . .
C31 C32 C27 120.6(6) . .
C31 C32 H32A 119.7 . .
C27 C32 H32A 119.7 . .
C2 C6 C5 119.7(7) . .
C2 C6 C7 121.5(7) . .
C5 C6 C7 118.7(6) . .
C11 C10 C9 120.3(7) . .
C11 C10 H10A 119.9 . .
C9 C10 H10A 119.9 . .
C46 C45 C50 117.0(7) . .
C46 C45 C44 122.3(7) . .
C50 C45 C44 120.6(6) . .
C37 C42 C41 119.0(6) . .
C37 C42 C43 119.6(6) . .
C41 C42 C43 121.2(6) . .
C27 C28 C29 121.2(7) . .
C27 C28 H28A 119.4 . .
C29 C28 H28A 119.4 . .
C22 C21 C20 120.2(6) . .
C22 C21 H21A 119.9 . .
C20 C21 H21A 119.9 . .
C42 C41 C40 120.3(8) . .
C42 C41 H41A 119.9 . .
C40 C41 H41A 119.9 . .
C21 C20 C19 119.7(6) . .
C21 C20 H20A 120.1 . .
C19 C20 H20A 120.1 . .
C14 C9 C10 117.3(6) . .
C14 C9 C8 120.6(6) . .
C10 C9 C8 122.1(6) . .
C21 C22 C23 120.4(7) . .
C21 C22 H22A 119.8 . .
C23 C22 H22A 119.8 . .
C12 C11 C10 121.2(9) . .
C12 C11 H11A 119.4 . .
C10 C11 H11A 119.4 . .
C31 C30 C29 120.8(7) . .
C31 C30 H30A 119.6 . .
C29 C30 H30A 119.6 . .
C30 C31 C32 120.1(7) . .
C30 C31 H31A 120.0 . .
C32 C31 H31A 120.0 . .
C4 C5 C6 119.5(10) . .
C4 C5 H5A 120.3 . .
C6 C5 H5A 120.3 . .
C30 C29 C28 119.4(7) . .
C30 C29 H29A 120.3 . .
C28 C29 H29A 120.3 . .
C39 C40 C41 119.8(9) . .
C39 C40 H40A 120.1 . .
C41 C40 H40A 120.1 . .
C38 C39 C40 120.3(8) . .
C38 C39 H39A 119.8 . .
C40 C39 H39A 119.8 . .
C42 C37 C38 120.9(8) . .
C42 C37 H37A 119.5 . .
C38 C37 H37A 119.5 . .
C45 C46 C47 122.3(9) . .
C45 C46 H46A 118.9 . .
C47 C46 H46A 118.9 . .
C6 C2 C3 119.8(10) . .
C6 C2 H2A 120.1 . .
C3 C2 H2A 120.1 . .
C49 C48 C47 120.6(9) . .
C49 C48 H48A 119.7 . .
C47 C48 H48A 119.7 . .
C9 C14 C13 122.6(8) . .
C9 C14 H14A 118.7 . .
C13 C14 H14A 118.7 . .
C11 C12 C13 120.5(8) . .
C11 C12 H12A 119.8 . .
C13 C12 H12A 119.8 . .
C39 C38 C37 119.6(9) . .
C39 C38 H38A 120.2 . .
C37 C38 H38A 120.2 . .
C1 C3 C2 119.3(11) . .
C1 C3 H3A 120.4 . .
C2 C3 H3A 120.4 . .
C14 C13 C12 118.1(9) . .
C14 C13 H13A 120.9 . .
C12 C13 H13A 120.9 . .
C45 C50 C49 121.5(9) . .
C45 C50 H50A 119.2 . .
C49 C50 H50A 119.2 . .
C48 C47 C46 119.1(10) . .
C48 C47 H47A 120.4 . .
C46 C47 H47A 120.4 . .
C1 C4 C5 120.4(11) . .
C1 C4 H4A 119.8 . .
C5 C4 H4A 119.8 . .
C4 C1 C3 121.1(10) . .
C4 C1 H1A 119.5 . .
C3 C1 H1A 119.5 . .
C48 C49 C50 119.4(10) . .
C48 C49 H49A 120.3 . .
C50 C49 H49A 120.3 . .

loop_
_geom_bond_atom_site_label_1
_geom_bond_atom_site_label_2
_geom_bond_distance
_geom_bond_site_symmetry_2
N30 C53 1.343(7) .
N30 N29 1.362(6) .
N30 Zn1 2.022(5) 2_757
Zn1 N23 1.998(4) .
Zn1 O6 2.015(5) .
Zn1 N30 2.022(5) 2_757
Zn1 N20 2.044(4) .
Zn2 N3 2.015(4) .
Zn2 O1 2.028(5) .
Zn2 O3 2.040(5) .
Zn2 O2 2.047(5) .
Zn3 N10 2.003(4) .
Zn3 O5 2.010(5) .
Zn3 N16 2.018(4) .
Zn3 O4 2.112(5) .
N23 C54 1.350(6) .
N23 N24 1.367(6) .
N16 C35 1.341(7) .
N16 N15 1.359(6) .
N21 C43 1.335(7) .
N21 C51 1.347(6) .
N20 C36 1.328(6) .
N20 N19 1.359(6) .
N3 C17 1.343(7) .
N3 N4 1.363(6) .
N11 C25 1.341(7) .
N11 C34 1.347(6) .
N10 C18 1.335(7) .
N10 N9 1.364(6) .
O1 H1WB 0.8501 .
O1 H1WA 0.8500 .
O5 H5WB 0.8500 .
O5 H5WA 0.8500 .
N27 C53 1.339(6) .
N27 N28 1.363(6) .
O6 H6WB 0.8501 .
O6 H6WA 0.8501 .
C51 C52 1.402(7) .
C51 C54 1.487(7) .
N22 C44 1.348(7) .
N22 C52 1.352(7) .
N6 C17 1.342(7) .
N6 N5 1.361(6) .
N7 C18 1.326(6) .
N7 N8 1.361(6) .
N8 N9 1.310(6) .
N14 N15 1.317(6) .
N14 N13 1.362(6) .
N26 C54 1.325(6) .
N26 N25 1.370(6) .
N19 N18 1.321(6) .
N24 N25 1.298(6) .
C16 N2 1.353(6) .
C16 C15 1.409(7) .
C16 C17 1.474(7) .
N2 C7 1.347(7) .
N12 C26 1.332(7) .
N12 C33 1.359(7) .
N1 C15 1.338(7) .
N1 C8 1.353(7) .
C15 C18 1.486(7) .
C52 C53 1.498(7) .
C24 C19 1.385(8) .
C24 C23 1.395(8) .
C24 C25 1.497(7) .
O2 H2WA 0.8499 .
O2 H2WB 0.8501 .
N17 C36 1.342(7) .
N17 N18 1.363(6) .
N13 C35 1.339(7) .
C44 C43 1.409(8) .
C44 C45 1.490(8) .
C43 C42 1.506(7) .
O4 H4WB 0.8500 .
O4 H4WA 0.8499 .
C35 C34 1.472(7) .
C25 C26 1.423(7) .
C34 C33 1.415(7) .
C26 C27 1.497(8) .
N4 N5 1.327(6) .
C36 C33 1.494(7) .
N28 N29 1.313(7) .
O3 H3WB 0.8500 .
O3 H3WA 0.8499 .
C8 C7 1.409(8) .
C8 C9 1.497(8) .
C7 C6 1.505(8) .
C27 C28 1.387(8) .
C27 C32 1.399(8) .
C23 C22 1.394(8) .
C23 H23A 0.9300 .
C19 C20 1.387(8) .
C19 H19A 0.9300 .
C32 C31 1.386(9) .
C32 H32A 0.9300 .
C6 C2 1.368(10) .
C6 C5 1.393(10) .
C10 C11 1.390(10) .
C10 C9 1.399(9) .
C10 H10A 0.9300 .
C45 C46 1.368(9) .
C45 C50 1.379(10) .
C42 C37 1.374(9) .
C42 C41 1.386(10) .
C28 C29 1.392(9) .
C28 H28A 0.9300 .
C21 C22 1.369(9) .
C21 C20 1.379(9) .
C21 H21A 0.9300 .
C41 C40 1.400(10) .
C41 H41A 0.9300 .
C20 H20A 0.9300 .
C9 C14 1.372(10) .
C22 H22A 0.9300 .
C11 C12 1.336(12) .
C11 H11A 0.9300 .
C30 C31 1.365(10) .
C30 C29 1.370(11) .
C30 H30A 0.9300 .
C31 H31A 0.9300 .
C5 C4 1.381(11) .
C5 H5A 0.9300 .
C29 H29A 0.9300 .
C40 C39 1.382(13) .
C40 H40A 0.9300 .
C39 C38 1.365(13) .
C39 H39A 0.9300 .
C37 C38 1.406(10) .
C37 H37A 0.9300 .
C46 C47 1.394(11) .
C46 H46A 0.9300 .
C2 C3 1.404(12) .
C2 H2A 0.9300 .
C48 C49 1.360(13) .
C48 C47 1.359(14) .
C48 H48A 0.9300 .
C14 C13 1.391(11) .
C14 H14A 0.9300 .
C12 C13 1.395(13) .
C12 H12A 0.9300 .
C38 H38A 0.9300 .
C3 C1 1.366(16) .
C3 H3A 0.9300 .
C13 H13A 0.9300 .
C50 C49 1.399(11) .
C50 H50A 0.9300 .
C47 H47A 0.9300 .
C4 C1 1.351(16) .
C4 H4A 0.9300 .
C1 H1A 0.9300 .
C49 H49A 0.9300 .

loop_
_geom_hbond_atom_site_label_D
_geom_hbond_atom_site_label_H
_geom_hbond_atom_site_label_A
_geom_hbond_distance_DH
_geom_hbond_distance_HA
_geom_hbond_distance_DA
_geom_hbond_angle_DHA
_geom_hbond_site_symmetry_A
O3 H3WA N19 0.85 2.66 3.406(7) 147.0 2_767
O3 H3WB N13 0.85 2.26 3.055(7) 156.0 .
O4 H4WA N27 0.85 2.19 2.991(7) 156.0 .
O4 H4WB N15 0.85 2.33 2.975(7) 133.1 .
O2 H2WB N8 0.85 2.65 3.404(7) 149.2 2_766
O2 H2WB N7 0.85 2.17 3.017(7) 179.3 2_766
O2 H2WA N17 0.85 2.28 3.051(7) 150.9 .
O6 H6WB N18 0.85 2.35 3.180(6) 165.4 2_767
O5 H5WA N25 0.85 2.65 3.434(7) 153.6 .
O5 H5WA N26 0.85 2.21 3.019(6) 160.4 .
O5 H5WB N8 0.85 2.63 3.145(6) 120.7 2_756
O5 H5WB N9 0.85 2.59 3.266(6) 137.5 2_756
O1 H1WA N6 0.85 2.32 3.065(6) 146.8 2_766
O1 H1WB N28 0.85 2.30 3.048(7) 147.1 1_565

loop_
_geom_torsion_atom_site_label_1
_geom_torsion_atom_site_label_2
_geom_torsion_atom_site_label_3
_geom_torsion_atom_site_label_4
_geom_torsion
_geom_torsion_site_symmetry_1
O6 Zn1 N23 C54 -22.1(6) .
N30 Zn1 N23 C54 103.5(5) 2_757
N20 Zn1 N23 C54 -139.1(5) .
O6 Zn1 N23 N24 160.6(3) .
N30 Zn1 N23 N24 -73.8(4) 2_757
N20 Zn1 N23 N24 43.6(4) .
N10 Zn3 N16 C35 -82.7(5) .
O5 Zn3 N16 C35 62.4(5) .
O4 Zn3 N16 C35 175.0(5) .
N10 Zn3 N16 N15 90.6(4) .
O5 Zn3 N16 N15 -124.4(4) .
O4 Zn3 N16 N15 -11.7(4) .
N23 Zn1 N20 C36 22.5(6) .
O6 Zn1 N20 C36 -111.8(5) .
N30 Zn1 N20 C36 137.1(5) 2_757
N23 Zn1 N20 N19 -178.2(3) .
O6 Zn1 N20 N19 47.5(4) .
N30 Zn1 N20 N19 -63.7(4) 2_757
O1 Zn2 N3 C17 -63.4(5) .
O3 Zn2 N3 C17 65.4(6) .
O2 Zn2 N3 C17 -177.5(5) .
O1 Zn2 N3 N4 107.7(4) .
O3 Zn2 N3 N4 -123.5(4) .
O2 Zn2 N3 N4 -6.4(4) .
O5 Zn3 N10 C18 179.6(4) .
N16 Zn3 N10 C18 -28.6(5) .
O4 Zn3 N10 C18 68.1(5) .
O5 Zn3 N10 N9 7.1(5) .
N16 Zn3 N10 N9 158.9(4) .
O4 Zn3 N10 N9 -104.5(4) .
C43 N21 C51 C52 -3.4(8) .
C43 N21 C51 C54 178.1(5) .
C18 N7 N8 N9 0.7(6) .
C36 N20 N19 N18 0.2(6) .
Zn1 N20 N19 N18 -165.5(3) .
C54 N23 N24 N25 0.6(6) .
Zn1 N23 N24 N25 178.8(3) .
C15 C16 N2 C7 1.3(8) .
C17 C16 N2 C7 -175.4(5) .
C8 N1 C15 C16 4.5(8) .
C8 N1 C15 C18 -176.3(5) .
N2 C16 C15 N1 -5.3(8) .
C17 C16 C15 N1 171.1(5) .
N2 C16 C15 C18 175.5(5) .
C17 C16 C15 C18 -8.0(8) .
C44 N22 C52 C51 -2.8(8) .
C44 N22 C52 C53 -179.0(5) .
N21 C51 C52 N22 5.2(8) .
C54 C51 C52 N22 -176.4(5) .
N21 C51 C52 C53 -179.2(5) .
C54 C51 C52 C53 -0.8(8) .
N23 N24 N25 N26 -0.2(6) .
C54 N26 N25 N24 -0.3(6) .
N15 N14 N13 C35 0.8(6) .
N13 N14 N15 N16 -0.9(6) .
C35 N16 N15 N14 0.7(6) .
Zn3 N16 N15 N14 -174.1(3) .
N20 N19 N18 N17 -0.3(6) .
C36 N17 N18 N19 0.2(6) .
N7 N8 N9 N10 -0.6(6) .
C18 N10 N9 N8 0.2(6) .
Zn3 N10 N9 N8 174.2(3) .
N8 N7 C18 N10 -0.6(6) .
N8 N7 C18 C15 -179.3(5) .
N9 N10 C18 N7 0.3(6) .
Zn3 N10 C18 N7 -173.4(4) .
N9 N10 C18 C15 179.0(5) .
Zn3 N10 C18 C15 5.3(8) .
N1 C15 C18 N7 89.0(6) .
C16 C15 C18 N7 -91.8(7) .
N1 C15 C18 N10 -89.6(6) .
C16 C15 C18 N10 89.7(7) .
C52 N22 C44 C43 -1.1(8) .
C52 N22 C44 C45 -179.4(5) .
C51 N21 C43 C44 -0.4(8) .
C51 N21 C43 C42 176.5(5) .
N22 C44 C43 N21 2.8(9) .
C45 C44 C43 N21 -179.0(6) .
N22 C44 C43 C42 -174.0(6) .
C45 C44 C43 C42 4.2(10) .
N25 N26 C54 N23 0.7(6) .
N25 N26 C54 C51 179.7(5) .
N24 N23 C54 N26 -0.8(6) .
Zn1 N23 C54 N26 -178.3(4) .
N24 N23 C54 C51 -179.8(5) .
Zn1 N23 C54 C51 2.7(8) .
N21 C51 C54 N26 -176.4(5) .
C52 C51 C54 N26 5.1(8) .
N21 C51 C54 N23 2.4(8) .
C52 C51 C54 N23 -176.1(5) .
N14 N13 C35 N16 -0.4(6) .
N14 N13 C35 C34 -178.5(5) .
N15 N16 C35 N13 -0.2(6) .
Zn3 N16 C35 N13 173.8(4) .
N15 N16 C35 C34 178.1(5) .
Zn3 N16 C35 C34 -7.9(8) .
C34 N11 C25 C26 -4.9(8) .
C34 N11 C25 C24 171.6(5) .
C19 C24 C25 N11 57.9(7) .
C23 C24 C25 N11 -117.9(6) .
C19 C24 C25 C26 -125.7(6) .
C23 C24 C25 C26 58.5(8) .
C25 N11 C34 C33 -0.5(7) .
C25 N11 C34 C35 -178.4(5) .
N13 C35 C34 N11 -174.3(5) .
N16 C35 C34 N11 7.7(7) .
N13 C35 C34 C33 7.9(9) .
N16 C35 C34 C33 -170.0(5) .
C33 N12 C26 C25 -3.2(8) .
C33 N12 C26 C27 178.6(5) .
N11 C25 C26 N12 7.0(8) .
C24 C25 C26 N12 -169.2(5) .
N11 C25 C26 C27 -175.0(5) .
C24 C25 C26 C27 8.8(8) .
C17 N3 N4 N5 -0.1(6) .
Zn2 N3 N4 N5 -173.5(3) .
N28 N27 C53 N30 -0.1(6) .
N28 N27 C53 C52 -176.9(5) .
N29 N30 C53 N27 0.2(6) .
Zn1 N30 C53 N27 176.4(4) 2_757
N29 N30 C53 C52 176.9(5) .
Zn1 N30 C53 C52 -6.9(9) 2_757
N22 C52 C53 N27 71.1(7) .
C51 C52 C53 N27 -104.8(7) .
N22 C52 C53 N30 -105.2(6) .
C51 C52 C53 N30 78.9(8) .
N19 N20 C36 N17 -0.1(6) .
Zn1 N20 C36 N17 160.1(4) .
N19 N20 C36 C33 176.3(5) .
Zn1 N20 C36 C33 -23.5(9) .
N18 N17 C36 N20 0.0(6) .
N18 N17 C36 C33 -176.5(5) .
N5 N6 C17 N3 0.0(6) .
N5 N6 C17 C16 -177.3(5) .
N4 N3 C17 N6 0.1(6) .
Zn2 N3 C17 N6 172.0(4) .
N4 N3 C17 C16 177.5(5) .
Zn2 N3 C17 C16 -10.6(8) .
N2 C16 C17 N6 -172.1(5) .
C15 C16 C17 N6 11.3(9) .
N2 C16 C17 N3 10.8(8) .
C15 C16 C17 N3 -165.7(5) .
C26 N12 C33 C34 -2.2(8) .
C26 N12 C33 C36 175.0(5) .
N11 C34 C33 N12 4.2(8) .
C35 C34 C33 N12 -178.2(5) .
N11 C34 C33 C36 -172.6(5) .
C35 C34 C33 C36 5.0(8) .
N20 C36 C33 N12 -111.4(6) .
N17 C36 C33 N12 64.6(7) .
N20 C36 C33 C34 65.6(8) .
N17 C36 C33 C34 -118.4(6) .
C53 N27 N28 N29 -0.1(7) .
C15 N1 C8 C7 0.0(8) .
C15 N1 C8 C9 -179.8(5) .
N3 N4 N5 N6 0.1(6) .
C17 N6 N5 N4 -0.1(6) .
C16 N2 C7 C8 3.1(8) .
C16 N2 C7 C6 -177.5(5) .
N1 C8 C7 N2 -3.9(9) .
C9 C8 C7 N2 175.8(5) .
N1 C8 C7 C6 176.7(6) .
C9 C8 C7 C6 -3.5(9) .
N12 C26 C27 C28 -136.5(6) .
C25 C26 C27 C28 45.4(9) .
N12 C26 C27 C32 43.8(8) .
C25 C26 C27 C32 -134.4(6) .
N27 N28 N29 N30 0.2(7) .
C53 N30 N29 N28 -0.3(6) .
Zn1 N30 N29 N28 -177.3(4) 2_757
C19 C24 C23 C22 -1.9(9) .
C25 C24 C23 C22 174.0(6) .
C23 C24 C19 C20 1.3(9) .
C25 C24 C19 C20 -174.6(5) .
C28 C27 C32 C31 -2.0(10) .
C26 C27 C32 C31 177.8(6) .
N2 C7 C6 C2 -106.6(7) .
C8 C7 C6 C2 72.8(9) .
N2 C7 C6 C5 69.6(8) .
C8 C7 C6 C5 -111.1(7) .
N22 C44 C45 C46 -111.2(7) .
C43 C44 C45 C46 70.6(9) .
N22 C44 C45 C50 64.3(8) .
C43 C44 C45 C50 -114.0(8) .
N21 C43 C42 C37 -80.8(8) .
C44 C43 C42 C37 96.1(8) .
N21 C43 C42 C41 94.5(7) .
C44 C43 C42 C41 -88.5(8) .
C32 C27 C28 C29 0.9(10) .
C26 C27 C28 C29 -178.8(6) .
C37 C42 C41 C40 1.2(11) .
C43 C42 C41 C40 -174.2(7) .
C22 C21 C20 C19 2.0(10) .
C24 C19 C20 C21 -1.4(10) .
C11 C10 C9 C14 -1.0(10) .
C11 C10 C9 C8 176.2(6) .
N1 C8 C9 C14 48.5(9) .
C7 C8 C9 C14 -131.3(8) .
N1 C8 C9 C10 -128.6(6) .
C7 C8 C9 C10 51.6(9) .
C20 C21 C22 C23 -2.6(10) .
C24 C23 C22 C21 2.6(10) .
C9 C10 C11 C12 0.2(11) .
C29 C30 C31 C32 2.7(12) .
C27 C32 C31 C30 0.2(11) .
C2 C6 C5 C4 -0.7(11) .
C7 C6 C5 C4 -176.9(7) .
C31 C30 C29 C28 -3.7(12) .
C27 C28 C29 C30 1.9(11) .
C42 C41 C40 C39 -1.6(13) .
C41 C40 C39 C38 3.4(15) .
C41 C42 C37 C38 -2.6(12) .
C43 C42 C37 C38 172.9(7) .
C50 C45 C46 C47 1.4(11) .
C44 C45 C46 C47 177.0(7) .
C5 C6 C2 C3 -0.5(11) .
C7 C6 C2 C3 175.6(7) .
C10 C9 C14 C13 0.4(13) .
C8 C9 C14 C13 -176.9(9) .
C10 C11 C12 C13 1.3(14) .
C40 C39 C38 C37 -4.7(15) .
C42 C37 C38 C39 4.4(14) .
C6 C2 C3 C1 -0.9(15) .
C9 C14 C13 C12 1.1(16) .
C11 C12 C13 C14 -1.9(16) .
C46 C45 C50 C49 -1.5(12) .
C44 C45 C50 C49 -177.2(7) .
C49 C48 C47 C46 1.7(15) .
C45 C46 C47 C48 -1.5(13) .
C6 C5 C4 C1 3.4(14) .
C5 C4 C1 C3 -5.0(18) .
C2 C3 C1 C4 3.7(18) .
C47 C48 C49 C50 -1.9(15) .
C45 C50 C49 C48 1.8(15) .
